data_4135123
loop_
_publ_author_name
'Haase, Frederik'
'Craig, Gavin A.'
'Bonneau, Mickaele'
'Sugimoto, Kunihisa'
'Furukawa, Shuhei'

_publ_section_title
;
 A pseudo five-fold symmetrical ligand drives geometric frustration in
 porous metal-organic and hydrogen bonded frameworks.
;
_journal_name_full 'Journal of the American Chemical Society'
_journal_paper_doi 10.1021/jacs.0c04450
_journal_year 2020
_chemical_formula_moiety 'C156 H80 Cu2 N4 O42'
_chemical_formula_sum 'C153 H94 Cu2 N4 O42'
_chemical_formula_weight 2787.40
_space_group_crystal_system tetragonal
_space_group_IT_number 126
_space_group_name_Hall '-P 4a 2bc'
_space_group_name_H-M_alt 'P 4/n n c :2'
_atom_sites_solution_hydrogens geom
_audit_creation_date 2019-11-16
_audit_creation_method
;
Olex2 1.3
(compiled 2019.09.11 svn.r3662 for OlexSys, GUI svn.r5938)
;
_cell_angle_alpha 90
_cell_angle_beta 90
_cell_angle_gamma 90
_cell_formula_units_Z 2
_cell_length_a 32.9819(4)
_cell_length_b 32.9819(4)
_cell_length_c 9.9569(2)
_cell_measurement_reflns_used 52691
_cell_measurement_temperature 100
_cell_measurement_theta_max 29.4530
_cell_measurement_theta_min 2.4450
_cell_volume 10831.2(3)
_computing_cell_refinement 'CrysAlisPro 1.171.40.53 (Rigaku OD, 2019)'
_computing_data_collection 'CrysAlisPro 1.171.40.53 (Rigaku OD, 2019)'
_computing_data_reduction 'CrysAlisPro 1.171.40.53 (Rigaku OD, 2019)'
_computing_molecular_graphics 'Olex2 1.3 (Dolomanov et al., 2009)'
_computing_publication_material 'Olex2 1.3 (Dolomanov et al., 2009)'
_computing_structure_refinement 'ShelXL 2018/3 (Sheldrick, 2015)'
_computing_structure_solution 'SHELXT 2014/5 (Sheldrick, 2014)'
_diffrn_ambient_temperature 293(2)
_diffrn_detector 'CCD plate'
_diffrn_detector_area_resol_mean 5.8140
_diffrn_measured_fraction_theta_full 0.999
_diffrn_measured_fraction_theta_max 0.949
_diffrn_measurement_details
;
List of Runs (angles in degrees, time in seconds):

  # Type    Start    End  Width  t~exp~   \w     \q     \k     \f   Frames
--------------------------------------------------------------------------
  1  \w     -6.00  20.00   0.50    4.00    --    4.00  45.00   0.00   52
  2  \w    -45.00 -19.00   0.50    4.00    --    4.00  45.00 150.00   52
  3  \w   -101.00   4.00   0.50    4.00    --  -12.40  45.00   0.00  210
  4  \w     30.00  77.00   0.50    4.00    --  -12.40  45.00   0.00   94
  5  \w     13.00  76.00   0.50    4.00    --  -12.40  45.00  60.00  126
  6  \w    -98.00  -1.00   0.50    4.00    --  -12.40  45.00  60.00  194
;
_diffrn_measurement_device 'four-circle diffractometer'
_diffrn_measurement_device_type 'XtaLAB AFC10 (RCD3): fixed-chi single'
_diffrn_measurement_method '\w scans'
_diffrn_orient_matrix_type 'CrysAlisPro convention (1999,Acta A55,543-557)'
_diffrn_orient_matrix_UB_11 -0.0134758000
_diffrn_orient_matrix_UB_12 0.0061018000
_diffrn_orient_matrix_UB_13 -0.0517779000
_diffrn_orient_matrix_UB_21 -0.0157766000
_diffrn_orient_matrix_UB_22 0.0022168000
_diffrn_orient_matrix_UB_23 0.0478439000
_diffrn_orient_matrix_UB_31 0.0057262000
_diffrn_orient_matrix_UB_32 0.0204897000
_diffrn_orient_matrix_UB_33 0.0100412000
_diffrn_radiation_monochromator mirror
_diffrn_radiation_probe x-ray
_diffrn_radiation_type 'Mo K\a'
_diffrn_radiation_wavelength 0.71073
_diffrn_reflns_av_R_equivalents 0.0264
_diffrn_reflns_av_unetI/netI 0.0146
_diffrn_reflns_Laue_measured_fraction_full 0.999
_diffrn_reflns_Laue_measured_fraction_max 0.949
_diffrn_reflns_limit_h_max 33
_diffrn_reflns_limit_h_min -44
_diffrn_reflns_limit_k_max 44
_diffrn_reflns_limit_k_min -45
_diffrn_reflns_limit_l_max 12
_diffrn_reflns_limit_l_min -13
_diffrn_reflns_number 91142
_diffrn_reflns_point_group_measured_fraction_full 0.999
_diffrn_reflns_point_group_measured_fraction_max 0.949
_diffrn_reflns_theta_full 25.242
_diffrn_reflns_theta_max 29.501
_diffrn_reflns_theta_min 1.953
_diffrn_source 'Rotating-anode X-ray tube'
_diffrn_source_type 'Rigaku (Mo) X-ray Source'
_exptl_absorpt_coefficient_mu 0.252
_exptl_absorpt_correction_T_max 1.00000
_exptl_absorpt_correction_T_min 0.68240
_exptl_absorpt_correction_type multi-scan
_exptl_absorpt_process_details
;
CrysAlisPro 1.171.40.53 (Rigaku Oxford Diffraction, 2019)
Empirical absorption correction using spherical harmonics,
 implemented in SCALE3 ABSPACK scaling algorithm.
;
_exptl_crystal_colour 'clear light blue'
_exptl_crystal_density_diffrn 0.855
_exptl_crystal_description block
_exptl_crystal_F_000 2868
_exptl_crystal_size_max 0.8
_exptl_crystal_size_mid 0.4
_exptl_crystal_size_min 0.2
_refine_diff_density_max 1.125
_refine_diff_density_min -0.930
_refine_diff_density_rms 0.090
_refine_ls_extinction_method none
_refine_ls_goodness_of_fit_ref 1.039
_refine_ls_hydrogen_treatment constr
_refine_ls_matrix_type full
_refine_ls_number_parameters 266
_refine_ls_number_reflns 7184
_refine_ls_number_restraints 523
_refine_ls_restrained_S_all 1.026
_refine_ls_R_factor_all 0.0918
_refine_ls_R_factor_gt 0.0800
_refine_ls_shift/su_max 0.000
_refine_ls_shift/su_mean 0.000
_refine_ls_structure_factor_coef Fsqd
_refine_ls_weighting_details 'w=1/[\s^2^(Fo^2^)+(0.1455P)^2^+13.8212P] where P=(Fo^2^+2Fc^2^)/3'
_refine_ls_weighting_scheme calc
_refine_ls_wR_factor_gt 0.2408
_refine_ls_wR_factor_ref 0.2532
_reflns_Friedel_coverage 0.000
_reflns_number_gt 5769
_reflns_number_total 7184
_reflns_threshold_expression 'I > 2\s(I)'
_cod_data_source_file ja0c04450_si_002.cif
_cod_data_source_block fhf085_2_sq
_cod_original_sg_symbol_H-M 'P 4/n n c'
_cod_database_code 4135123
_shelx_shelxl_version_number 2018/3
_chemical_oxdiff_formula 'C156 H80 N4 O40 Cu2'
_shelx_space_group_comment
;
The symmetry employed for this shelxl refinement is uniquely defined
by the following loop, which should always be used as a source of
symmetry information in preference to the above space-group names.
They are only intended as comments.
;
_reflns_odcompleteness_completeness 99.91
_reflns_odcompleteness_iscentric 1
_reflns_odcompleteness_theta 27.04
_olex2_refinement_description
;
1. Fixed Uiso
 At 1.2 times of:
  All C(H) groups
2. Restrained distances
 C13A-C16A \\sim C13B-C16B
 with sigma of 0.02
 C16A-O4A \\sim C16A-O5A \\sim C16B-O4A \\sim C16B-O5B
 with sigma of 0.02
 O4A-O5A \\sim O4B-O5B
 with sigma of 0.02
 C2-C10A \\sim C2-C10B
 with sigma of 0.02
 C6A-C9A \\sim C6B-C9B
 with sigma of 0.02
 C9A-O2A \\sim C9A-O3A \\sim C9B-O2B \\sim C9B-O3B
 with sigma of 0.02
 O2A-O3A \\sim O2B-O3B
 with sigma of 0.02
 C1-C3A \\sim C1-C3B
 with sigma of 0.02
3. Restrained planarity
 C13A, C16A, O4A, O5A
 with sigma of 0.1
 C13B, C16B, O4B, O5B
 with sigma of 0.1
 C6A, C9A, O2A, O3A
 with sigma of 0.1
 C6B, C9B, O2B, O3B
 with sigma of 0.1
4. Uiso/Uaniso restraints and constraints
C10A \\sim C11A \\sim C12A \\sim C13A \\sim C14A \\sim C15A \\sim C10B \\sim
C11B \\sim C12B \\sim C13B \\sim C14B \\sim C15B: within 2A with sigma of 0.04
and sigma for terminal atoms of 0.08 within 2A
C3A \\sim C4A \\sim C5A \\sim C6A \\sim C7A \\sim C8A \\sim C3B \\sim C4B \\sim
C5B \\sim C6B \\sim C7B \\sim C8B: within 2A with sigma of 0.04 and sigma for
terminal atoms of 0.08 within 2A
Uanis(O4A) = Uanis(O5A) = Uanis(C16A) = Uanis(O4B) = Uanis(O5B) = Uanis(C16B) =
Uanis(C13A) = Uanis(C13B)
Uanis(O2A) = Uanis(O3A) = Uanis(C9A) = Uanis(C6A) = Uanis(O2B) = Uanis(O3B) =
Uanis(C9B) = Uanis(C6B)
5. Rigid body (RIGU) restrains
 C10A, C11A, C12A, C13A, C14A, C15A, C10B, C11B, C12B, C13B, C14B, C15B
 with sigma for 1-2 distances of 0.004 and sigma for 1-3 distances of 0.004
 C3A, C4A, C5A, C6A, C7A, C8A, C3B, C4B, C5B, C6B, C7B, C8B
 with sigma for 1-2 distances of 0.004 and sigma for 1-3 distances of 0.004
6. Others
 Sof(O4B)=Sof(O5B)=Sof(C16B)=Sof(C10B)=Sof(C11B)=Sof(H11B)=Sof(C12B)=Sof(H12B)=
 Sof(C13B)=Sof(C14B)=Sof(H14B)=Sof(C15B)=Sof(H15B)=1-FVAR(1)
 Sof(O4A)=Sof(O5A)=Sof(C16A)=Sof(C10A)=Sof(C11A)=Sof(H11A)=Sof(C12A)=Sof(H12A)=
 Sof(C13A)=Sof(C14A)=Sof(H14A)=Sof(C15A)=Sof(H15A)=FVAR(1)
 Sof(O2B)=Sof(O3B)=Sof(C9B)=Sof(C3B)=Sof(C4B)=Sof(H4B)=Sof(C5B)=Sof(H5B)=
 Sof(C6B)=Sof(C7B)=Sof(H7B)=Sof(C8B)=Sof(H8B)=1-FVAR(2)
 Sof(O2A)=Sof(O3A)=Sof(C9A)=Sof(C3A)=Sof(C4A)=Sof(H4A)=Sof(C5A)=Sof(H5A)=
 Sof(C6A)=Sof(C7A)=Sof(H7A)=Sof(C8A)=Sof(H8A)=FVAR(2)
7.a Aromatic/amide H refined with riding coordinates:
 C4A(H4A), C5A(H5A), C7A(H7A), C8A(H8A), C4B(H4B), C5B(H5B), C7B(H7B),
 C8B(H8B), C11A(H11A), C12A(H12A), C14A(H14A), C15A(H15A), C11B(H11B),
 C12B(H12B), C14B(H14B), C15B(H15B), C18(H18), C19(H19)
7.b Fitted hexagon refined as free rotating group:
 C3A(C4A,C5A,C6A,C7A,C8A), C3B(C4B,C5B,C6B,C7B,C8B), C10A(C11A,C12A,C13A,C14A,
 C15A), C10B(C11B,C12B,C13B,C14B,C15B)
;
_platon_squeeze_void_probe_radius 1.20
_olex2_submission_special_instructions 'No special instructions were received'
_oxdiff_exptl_absorpt_empirical_details
;
Empirical correction (ABSPACK) includes:
- Absorption correction using spherical harmonics
- Frame scaling
;
_oxdiff_exptl_absorpt_empirical_full_max 1.468
_oxdiff_exptl_absorpt_empirical_full_min 0.710

loop_
_space_group_symop_operation_xyz
'x, y, z'
'-x+1/2, -y+1/2, z'
'-y+1/2, x, z'
'y, -x+1/2, z'
'-x+1/2, y, -z+1/2'
'x, -y+1/2, -z+1/2'
'y, x, -z+1/2'
'-y+1/2, -x+1/2, -z+1/2'
'-x, -y, -z'
'x-1/2, y-1/2, -z'
'y-1/2, -x, -z'
'-y, x-1/2, -z'
'x-1/2, -y, z-1/2'
'-x, y-1/2, z-1/2'
'-y, -x, z-1/2'
'y-1/2, x-1/2, z-1/2'

loop_
_atom_site_label
_atom_site_type_symbol
_atom_site_fract_x
_atom_site_fract_y
_atom_site_fract_z
_atom_site_U_iso_or_equiv
_atom_site_adp_type
_atom_site_occupancy
_atom_site_site_symmetry_order
_atom_site_calc_flag
_atom_site_refinement_flags_posn
_atom_site_refinement_flags_adp
_atom_site_refinement_flags_occupancy
_atom_site_disorder_assembly
_atom_site_disorder_group
Cu1 Cu 0.250000 0.250000 0.61998(5) 0.01609(16) Uani 1 4 d S T P . .
O1 O 0.29368(5) 0.29012(5) 0.63744(17) 0.0297(4) Uani 1 1 d . . . . .
O2A O 0.6601(2) 0.5300(3) 0.5638(9) 0.0883(9) Uani 0.523(6) 1 d D . P A 1
O3A O 0.67393(15) 0.4581(2) 0.5541(7) 0.0883(9) Uani 0.523(6) 1 d D . P A 1
C9A C 0.6516(3) 0.4903(3) 0.5779(10) 0.0883(9) Uani 0.523(6) 1 d D . P A 1
C3A C 0.5284(2) 0.4678(3) 0.6759(11) 0.029(2) Uani 0.523(6) 1 d DG U P A 1
C4A C 0.5405(3) 0.5045(3) 0.6199(13) 0.0290(19) Uani 0.523(6) 1 d G U P A 1
H4A H 0.521435 0.524699 0.603770 0.035 Uiso 0.523(6) 1 calc R U P A 1
C5A C 0.5810(3) 0.5109(3) 0.5879(13) 0.0386(17) Uani 0.523(6) 1 d G U P A 1
H5A H 0.589068 0.535397 0.550448 0.046 Uiso 0.523(6) 1 calc R U P A 1
C6A C 0.6094(2) 0.4806(4) 0.6121(15) 0.0883(9) Uani 0.523(6) 1 d DG U P A 1
C7A C 0.5973(3) 0.4440(4) 0.6681(12) 0.060(3) Uani 0.523(6) 1 d G U P A 1
H7A H 0.616345 0.423734 0.684228 0.072 Uiso 0.523(6) 1 calc R U P A 1
C8A C 0.5568(3) 0.4376(3) 0.7000(8) 0.0369(19) Uani 0.523(6) 1 d G U P A 1
H8A H 0.548711 0.413035 0.737551 0.044 Uiso 0.523(6) 1 calc R U P A 1
O2B O 0.6658(2) 0.5200(3) 0.5415(10) 0.0883(9) Uani 0.477(6) 1 d D . P A 2
O3B O 0.68077(16) 0.4584(3) 0.6421(8) 0.0883(9) Uani 0.477(6) 1 d D . P A 2
C9B C 0.6545(3) 0.4863(4) 0.6021(11) 0.0883(9) Uani 0.477(6) 1 d D . P A 2
C3B C 0.5302(2) 0.4641(4) 0.6925(12) 0.027(2) Uani 0.477(6) 1 d DG U P A 2
C4B C 0.5395(4) 0.4964(4) 0.6086(15) 0.035(2) Uani 0.477(6) 1 d G U P A 2
H4B H 0.518967 0.513117 0.576439 0.042 Uiso 0.477(6) 1 calc R U P A 2
C5B C 0.5796(4) 0.5038(4) 0.5727(15) 0.057(3) Uani 0.477(6) 1 d G U P A 2
H5B H 0.585818 0.525445 0.516556 0.068 Uiso 0.477(6) 1 calc R U P A 2
C6B C 0.6103(3) 0.4788(6) 0.6208(16) 0.0883(9) Uani 0.477(6) 1 d DG U P A 2
C7B C 0.6009(3) 0.4465(5) 0.7047(13) 0.064(3) Uani 0.477(6) 1 d G U P A 2
H7B H 0.621446 0.429786 0.736870 0.077 Uiso 0.477(6) 1 calc R U P A 2
C8B C 0.5609(3) 0.4391(4) 0.7406(9) 0.043(2) Uani 0.477(6) 1 d G U P A 2
H8B H 0.554595 0.417456 0.796754 0.051 Uiso 0.477(6) 1 calc R U P A 2
O4A O 0.5306(3) 0.2620(3) 0.3906(10) 0.1274(17) Uani 0.502(5) 1 d D . P B 3
O5A O 0.5226(4) 0.2389(2) 0.5872(11) 0.1274(17) Uani 0.502(5) 1 d D . P B 3
C16A C 0.5189(4) 0.2678(3) 0.5106(12) 0.1274(17) Uani 0.502(5) 1 d D . P B 3
C10A C 0.4821(5) 0.3837(3) 0.6486(14) 0.038(3) Uani 0.502(5) 1 d DG U P B 3
C11A C 0.5003(4) 0.3805(2) 0.5233(12) 0.056(3) Uani 0.502(5) 1 d G U P B 3
H11A H 0.503498 0.403346 0.469786 0.068 Uiso 0.502(5) 1 calc R U P B 3
C12A C 0.5139(4) 0.3430(3) 0.4780(10) 0.088(3) Uani 0.502(5) 1 d G U P B 3
H12A H 0.526164 0.340793 0.394156 0.105 Uiso 0.502(5) 1 calc R U P B 3
C13A C 0.5092(5) 0.3088(2) 0.5580(11) 0.1274(17) Uani 0.502(5) 1 d DG U P B 3
C14A C 0.4909(5) 0.3120(3) 0.6833(11) 0.085(4) Uani 0.502(5) 1 d G U P B 3
H14A H 0.487774 0.289125 0.736806 0.102 Uiso 0.502(5) 1 calc R U P B 3
C15A C 0.4773(5) 0.3495(4) 0.7286(12) 0.055(3) Uani 0.502(5) 1 d G U P B 3
H15A H 0.465108 0.351677 0.812439 0.066 Uiso 0.502(5) 1 calc R U P B 3
O4B O 0.5282(3) 0.2842(3) 0.3153(11) 0.1274(17) Uani 0.498(5) 1 d D . P B 4
O5B O 0.5271(4) 0.2489(2) 0.4998(12) 0.1274(17) Uani 0.498(5) 1 d D . P B 4
C16B C 0.5215(4) 0.2810(3) 0.4359(15) 0.1274(17) Uani 0.498(5) 1 d D . P B 4
C10B C 0.4795(5) 0.3848(3) 0.6439(14) 0.042(3) Uani 0.498(5) 1 d DG U P B 4
C11B C 0.4903(4) 0.3862(3) 0.5091(13) 0.063(3) Uani 0.498(5) 1 d G U P B 4
H11B H 0.487909 0.410383 0.461496 0.076 Uiso 0.498(5) 1 calc R U P B 4
C12B C 0.5047(4) 0.3516(3) 0.4454(9) 0.091(4) Uani 0.498(5) 1 d G U P B 4
H12B H 0.511939 0.352586 0.355193 0.109 Uiso 0.498(5) 1 calc R U P B 4
C13B C 0.5083(5) 0.3155(3) 0.5166(11) 0.1274(17) Uani 0.498(5) 1 d DG U P B 4
C14B C 0.4975(5) 0.3141(3) 0.6514(12) 0.078(3) Uani 0.498(5) 1 d G U P B 4
H14B H 0.499869 0.289935 0.699003 0.093 Uiso 0.498(5) 1 calc R U P B 4
C15B C 0.4831(5) 0.3487(4) 0.7151(11) 0.050(2) Uani 0.498(5) 1 d G U P B 4
H15B H 0.475838 0.347733 0.805309 0.060 Uiso 0.498(5) 1 calc R U P B 4
O6 O 0.250000 0.250000 0.4070(4) 0.0388(9) Uani 1 4 d S T P . .
C1 C 0.48618(7) 0.45884(7) 0.7204(2) 0.0260(4) Uani 1 1 d D . . . .
C2 C 0.46593(7) 0.42236(7) 0.7024(3) 0.0278(5) Uani 1 1 d D . . . .
N1 N 0.42686(6) 0.42686(6) 0.750000 0.0329(7) Uani 1 2 d S T P B .
C17 C 0.39580(7) 0.39580(7) 0.750000 0.0322(7) Uani 1 2 d S T P . .
C18 C 0.37784(9) 0.38429(9) 0.8699(3) 0.0406(7) Uani 1 1 d . . . . .
H18 H 0.385844 0.396282 0.950143 0.049 Uiso 1 1 calc R U . . .
C19 C 0.34784(9) 0.35476(9) 0.8696(3) 0.0378(6) Uani 1 1 d . . . . .
H19 H 0.335433 0.347316 0.949802 0.045 Uiso 1 1 calc R U . . .
C20 C 0.33623(7) 0.33623(7) 0.750000 0.0293(7) Uani 1 2 d S T P . .
C21 C 0.30419(6) 0.30419(6) 0.750000 0.0250(6) Uani 1 2 d S T P . .

loop_
_atom_site_aniso_label
_atom_site_aniso_U_11
_atom_site_aniso_U_22
_atom_site_aniso_U_33
_atom_site_aniso_U_23
_atom_site_aniso_U_13
_atom_site_aniso_U_12
Cu1 0.01521(19) 0.01521(19) 0.0178(3) 0.000 0.000 0.000
O1 0.0289(8) 0.0310(8) 0.0292(8) 0.0002(6) -0.0006(6) -0.0135(7)
O2A 0.0296(10) 0.156(3) 0.0797(18) 0.0197(17) 0.0179(10) -0.0157(11)
O3A 0.0296(10) 0.156(3) 0.0797(18) 0.0197(17) 0.0179(10) -0.0157(11)
C9A 0.0296(10) 0.156(3) 0.0797(18) 0.0197(17) 0.0179(10) -0.0157(11)
C3A 0.023(3) 0.029(4) 0.035(4) -0.003(3) 0.003(3) -0.003(3)
C4A 0.029(3) 0.028(4) 0.030(3) -0.009(3) 0.000(2) -0.019(2)
C5A 0.027(3) 0.067(4) 0.023(3) -0.008(3) 0.004(2) -0.029(2)
C6A 0.0296(10) 0.156(3) 0.0797(18) 0.0197(17) 0.0179(10) -0.0157(11)
C7A 0.026(3) 0.069(4) 0.085(8) -0.009(5) 0.011(4) 0.007(3)
C8A 0.028(3) 0.038(3) 0.045(5) -0.001(3) 0.005(3) -0.002(2)
O2B 0.0296(10) 0.156(3) 0.0797(18) 0.0197(17) 0.0179(10) -0.0157(11)
O3B 0.0296(10) 0.156(3) 0.0797(18) 0.0197(17) 0.0179(10) -0.0157(11)
C9B 0.0296(10) 0.156(3) 0.0797(18) 0.0197(17) 0.0179(10) -0.0157(11)
C3B 0.022(4) 0.033(4) 0.028(3) -0.008(3) 0.006(3) -0.009(3)
C4B 0.029(3) 0.044(6) 0.033(4) -0.016(4) 0.001(3) -0.018(3)
C5B 0.042(4) 0.093(7) 0.036(6) -0.007(5) 0.001(4) -0.036(4)
C6B 0.0296(10) 0.156(3) 0.0797(18) 0.0197(17) 0.0179(10) -0.0157(11)
C7B 0.027(4) 0.096(7) 0.069(7) -0.007(5) 0.008(4) 0.011(4)
C8B 0.028(3) 0.059(4) 0.041(5) -0.017(4) -0.006(3) 0.009(3)
O4A 0.202(3) 0.059(2) 0.122(4) -0.050(2) 0.034(4) 0.018(3)
O5A 0.202(3) 0.059(2) 0.122(4) -0.050(2) 0.034(4) 0.018(3)
C16A 0.202(3) 0.059(2) 0.122(4) -0.050(2) 0.034(4) 0.018(3)
C10A 0.037(6) 0.026(5) 0.052(5) -0.027(4) 0.000(4) -0.001(4)
C11A 0.054(5) 0.058(5) 0.057(5) -0.027(4) 0.013(4) 0.013(4)
C12A 0.100(7) 0.094(6) 0.069(6) -0.053(4) 0.005(5) 0.040(5)
C13A 0.202(3) 0.059(2) 0.122(4) -0.050(2) 0.034(4) 0.018(3)
C14A 0.116(11) 0.036(5) 0.102(6) -0.035(4) -0.002(6) 0.013(6)
C15A 0.069(8) 0.025(4) 0.072(6) -0.022(4) 0.001(5) 0.003(4)
O4B 0.202(3) 0.059(2) 0.122(4) -0.050(2) 0.034(4) 0.018(3)
O5B 0.202(3) 0.059(2) 0.122(4) -0.050(2) 0.034(4) 0.018(3)
C16B 0.202(3) 0.059(2) 0.122(4) -0.050(2) 0.034(4) 0.018(3)
C10B 0.042(6) 0.035(5) 0.050(5) -0.005(4) 0.005(5) -0.013(4)
C11B 0.084(9) 0.049(4) 0.056(5) -0.014(4) 0.023(6) -0.007(5)
C12B 0.123(10) 0.076(6) 0.075(6) -0.041(4) 0.008(7) 0.007(6)
C13B 0.202(3) 0.059(2) 0.122(4) -0.050(2) 0.034(4) 0.018(3)
C14B 0.073(6) 0.029(4) 0.131(7) -0.008(5) 0.020(7) 0.002(4)
C15B 0.050(5) 0.036(5) 0.064(5) -0.006(4) 0.007(4) -0.003(4)
O6 0.0480(14) 0.0480(14) 0.0205(15) 0.000 0.000 0.000
C1 0.0232(10) 0.0231(10) 0.0318(11) -0.0048(8) 0.0037(8) -0.0066(8)
C2 0.0271(10) 0.0221(10) 0.0343(11) -0.0035(9) 0.0031(9) -0.0071(8)
N1 0.0302(9) 0.0302(9) 0.0384(16) -0.0042(9) 0.0042(9) -0.0133(12)
C17 0.0314(11) 0.0314(11) 0.0337(17) -0.0028(10) 0.0028(10) -0.0155(13)
C18 0.0473(15) 0.0443(15) 0.0302(12) -0.0031(10) -0.0007(10) -0.0267(13)
C19 0.0429(14) 0.0415(14) 0.0289(12) 0.0008(10) 0.0030(10) -0.0238(12)
C20 0.0279(10) 0.0279(10) 0.0319(16) 0.0020(9) -0.0020(9) -0.0099(12)
C21 0.0220(9) 0.0220(9) 0.0311(15) 0.0021(8) -0.0021(8) -0.0049(11)

loop_
_atom_type_symbol
_atom_type_description
_atom_type_scat_dispersion_real
_atom_type_scat_dispersion_imag
_atom_type_scat_source
C C 0.0033 0.0016 'International Tables Vol C Tables 4.2.6.8 and 6.1.1.4'
H H 0.0000 0.0000 'International Tables Vol C Tables 4.2.6.8 and 6.1.1.4'
Cu Cu 0.3201 1.2651 'International Tables Vol C Tables 4.2.6.8 and 6.1.1.4'
N N 0.0061 0.0033 'International Tables Vol C Tables 4.2.6.8 and 6.1.1.4'
O O 0.0106 0.0060 'International Tables Vol C Tables 4.2.6.8 and 6.1.1.4'

loop_
_geom_angle_atom_site_label_1
_geom_angle_atom_site_label_2
_geom_angle_atom_site_label_3
_geom_angle
_geom_angle_site_symmetry_1
_geom_angle_site_symmetry_3
_geom_angle_publ_flag
O1 Cu1 Cu1 84.92(5) 3 5_556 ?
O1 Cu1 Cu1 84.92(5) 2 5_556 ?
O1 Cu1 Cu1 84.92(5) 4 5_556 ?
O1 Cu1 Cu1 84.92(5) . 5_556 ?
O1 Cu1 O1 169.84(10) 4 3 ?
O1 Cu1 O1 89.551(9) 2 4 ?
O1 Cu1 O1 89.551(9) 2 3 ?
O1 Cu1 O1 169.84(10) . 2 ?
O1 Cu1 O1 89.547(9) . 4 ?
O1 Cu1 O1 89.554(9) . 3 ?
O1 Cu1 O6 95.08(5) 3 . ?
O1 Cu1 O6 95.08(5) 2 . ?
O1 Cu1 O6 95.08(5) 4 . ?
O1 Cu1 O6 95.08(5) . . ?
O6 Cu1 Cu1 180.0 . 5_556 ?
C21 O1 Cu1 121.87(16) . . ?
O2A C9A C6A 115.7(9) . . ?
O3A C9A O2A 130.6(8) . . ?
O3A C9A C6A 113.3(9) . . ?
C4A C3A C8A 120.0 . . ?
C4A C3A C1 124.1(7) . . ?
C8A C3A C1 115.9(7) . . ?
C3A C4A H4A 120.0 . . ?
C3A C4A C5A 120.0 . . ?
C5A C4A H4A 120.0 . . ?
C4A C5A H5A 120.0 . . ?
C6A C5A C4A 120.0 . . ?
C6A C5A H5A 120.0 . . ?
C5A C6A C9A 116.3(9) . . ?
C5A C6A C7A 120.0 . . ?
C7A C6A C9A 123.7(9) . . ?
C6A C7A H7A 120.0 . . ?
C8A C7A C6A 120.0 . . ?
C8A C7A H7A 120.0 . . ?
C3A C8A H8A 120.0 . . ?
C7A C8A C3A 120.0 . . ?
C7A C8A H8A 120.0 . . ?
O2B C9B O3B 122.6(8) . . ?
O2B C9B C6B 118.2(10) . . ?
O3B C9B C6B 119.1(10) . . ?
C4B C3B C8B 120.0 . . ?
C4B C3B C1 114.7(8) . . ?
C8B C3B C1 125.3(8) . . ?
C3B C4B H4B 120.0 . . ?
C3B C4B C5B 120.0 . . ?
C5B C4B H4B 120.0 . . ?
C4B C5B H5B 120.0 . . ?
C6B C5B C4B 120.0 . . ?
C6B C5B H5B 120.0 . . ?
C5B C6B C9B 124.8(11) . . ?
C7B C6B C9B 114.8(11) . . ?
C7B C6B C5B 120.0 . . ?
C6B C7B H7B 120.0 . . ?
C8B C7B C6B 120.0 . . ?
C8B C7B H7B 120.0 . . ?
C3B C8B H8B 120.0 . . ?
C7B C8B C3B 120.0 . . ?
C7B C8B H8B 120.0 . . ?
O4A C16A C13A 120.5(10) . . ?
O5A C16A O4A 116.1(10) . . ?
O5A C16A C13A 122.5(9) . . ?
C11A C10A C15A 120.0 . . ?
C11A C10A C2 123.2(8) . . ?
C15A C10A C2 116.8(8) . . ?
C10A C11A H11A 120.0 . . ?
C10A C11A C12A 120.0 . . ?
C12A C11A H11A 120.0 . . ?
C11A C12A H12A 120.0 . . ?
C13A C12A C11A 120.0 . . ?
C13A C12A H12A 120.0 . . ?
C12A C13A C16A 122.6(8) . . ?
C12A C13A C14A 120.0 . . ?
C14A C13A C16A 117.0(8) . . ?
C13A C14A H14A 120.0 . . ?
C13A C14A C15A 120.0 . . ?
C15A C14A H14A 120.0 . . ?
C10A C15A H15A 120.0 . . ?
C14A C15A C10A 120.0 . . ?
C14A C15A H15A 120.0 . . ?
O4B C16B O5B 123.0(9) . . ?
O4B C16B C13B 121.7(10) . . ?
O5B C16B C13B 115.2(11) . . ?
C11B C10B C15B 120.0 . . ?
C11B C10B C2 116.1(8) . . ?
C15B C10B C2 123.9(9) . . ?
C10B C11B H11B 120.0 . . ?
C12B C11B C10B 120.0 . . ?
C12B C11B H11B 120.0 . . ?
C11B C12B H12B 120.0 . . ?
C11B C12B C13B 120.0 . . ?
C13B C12B H12B 120.0 . . ?
C12B C13B C16B 114.4(9) . . ?
C14B C13B C16B 125.5(9) . . ?
C14B C13B C12B 120.0 . . ?
C13B C14B H14B 120.0 . . ?
C15B C14B C13B 120.0 . . ?
C15B C14B H14B 120.0 . . ?
C10B C15B H15B 120.0 . . ?
C14B C15B C10B 120.0 . . ?
C14B C15B H15B 120.0 . . ?
C1 C1 C3A 126.6(5) 7_556 . ?
C1 C1 C3B 129.1(5) 7_556 . ?
C2 C1 C3A 125.7(5) . . ?
C2 C1 C3B 123.1(5) . . ?
C2 C1 C1 107.57(13) . 7_556 ?
C1 C2 C10A 128.3(6) . . ?
C1 C2 C10B 130.4(6) . . ?
N1 C2 C10A 123.5(6) . . ?
N1 C2 C10B 121.4(6) . . ?
N1 C2 C1 108.1(2) . . ?
C2 N1 C2 108.6(3) 7_556 . ?
C2 N1 C17 125.71(13) . . ?
C2 N1 C17 125.71(13) 7_556 . ?
C18 C17 N1 119.75(16) . . ?
C18 C17 N1 119.75(16) 7_556 . ?
C18 C17 C18 120.5(3) . 7_556 ?
C17 C18 H18 120.1 . . ?
C17 C18 C19 119.7(2) . . ?
C19 C18 H18 120.1 . . ?
C18 C19 H19 119.8 . . ?
C18 C19 C20 120.4(2) . . ?
C20 C19 H19 119.8 . . ?
C19 C20 C19 119.4(3) 7_556 . ?
C19 C20 C21 120.32(15) . . ?
C19 C20 C21 120.32(15) 7_556 . ?
O1 C21 O1 126.0(3) 7_556 . ?
O1 C21 C20 117.02(14) 7_556 . ?
O1 C21 C20 117.02(14) . . ?

loop_
_geom_bond_atom_site_label_1
_geom_bond_atom_site_label_2
_geom_bond_distance
_geom_bond_site_symmetry_2
_geom_bond_publ_flag
Cu1 Cu1 2.5892(9) 5_556 ?
Cu1 O1 1.9640(17) . ?
Cu1 O1 1.9640(17) 3 ?
Cu1 O1 1.9640(17) 4 ?
Cu1 O1 1.9640(17) 2 ?
Cu1 O6 2.120(4) . ?
O1 C21 1.262(2) . ?
O2A C9A 1.346(10) . ?
O3A C9A 1.313(10) . ?
C9A C6A 1.469(8) . ?
C3A C4A 1.3900 . ?
C3A C8A 1.3900 . ?
C3A C1 1.490(7) . ?
C4A H4A 0.9300 . ?
C4A C5A 1.3900 . ?
C5A H5A 0.9300 . ?
C5A C6A 1.3900 . ?
C6A C7A 1.3900 . ?
C7A H7A 0.9300 . ?
C7A C8A 1.3900 . ?
C8A H8A 0.9300 . ?
O2B C9B 1.317(10) . ?
O3B C9B 1.327(10) . ?
C9B C6B 1.491(9) . ?
C3B C4B 1.3900 . ?
C3B C8B 1.3900 . ?
C3B C1 1.487(7) . ?
C4B H4B 0.9300 . ?
C4B C5B 1.3900 . ?
C5B H5B 0.9300 . ?
C5B C6B 1.3900 . ?
C6B C7B 1.3900 . ?
C7B H7B 0.9300 . ?
C7B C8B 1.3900 . ?
C8B H8B 0.9300 . ?
O4A C16A 1.269(11) . ?
O5A C16A 1.226(12) . ?
C16A C13A 1.466(9) . ?
C10A C11A 1.3900 . ?
C10A C15A 1.3900 . ?
C10A C2 1.481(6) . ?
C11A H11A 0.9300 . ?
C11A C12A 1.3900 . ?
C12A H12A 0.9300 . ?
C12A C13A 1.3900 . ?
C13A C14A 1.3900 . ?
C14A H14A 0.9300 . ?
C14A C15A 1.3900 . ?
C15A H15A 0.9300 . ?
O4B C16B 1.226(16) . ?
O5B C16B 1.249(13) . ?
C16B C13B 1.461(9) . ?
C10B C11B 1.3900 . ?
C10B C15B 1.3900 . ?
C10B C2 1.440(7) . ?
C11B H11B 0.9300 . ?
C11B C12B 1.3900 . ?
C12B H12B 0.9300 . ?
C12B C13B 1.3900 . ?
C13B C14B 1.3900 . ?
C14B H14B 0.9300 . ?
C14B C15B 1.3900 . ?
C15B H15B 0.9300 . ?
C1 C1 1.405(4) 7_556 ?
C1 C2 1.388(3) . ?
C2 N1 1.381(3) . ?
N1 C17 1.449(4) . ?
C17 C18 1.386(3) 7_556 ?
C17 C18 1.386(3) . ?
C18 H18 0.9300 . ?
C18 C19 1.388(4) . ?
C19 H19 0.9300 . ?
C19 C20 1.393(3) . ?
C20 C21 1.494(4) . ?

loop_
_geom_torsion_atom_site_label_1
_geom_torsion_atom_site_label_2
_geom_torsion_atom_site_label_3
_geom_torsion_atom_site_label_4
_geom_torsion
_geom_torsion_site_symmetry_1
_geom_torsion_site_symmetry_2
_geom_torsion_site_symmetry_3
_geom_torsion_site_symmetry_4
_geom_torsion_publ_flag
Cu1 O1 C21 O1 3.29(7) . . . 7_556 ?
Cu1 O1 C21 C20 -176.71(7) . . . . ?
O2A C9A C6A C5A 18.2(12) . . . . ?
O2A C9A C6A C7A -160.5(9) . . . . ?
O3A C9A C6A C5A -155.9(8) . . . . ?
O3A C9A C6A C7A 25.4(12) . . . . ?
C9A C6A C7A C8A 178.6(13) . . . . ?
C3A C4A C5A C6A 0.0 . . . . ?
C3A C1 C2 N1 -176.5(6) . . . . ?
C4A C3A C8A C7A 0.0 . . . . ?
C4A C3A C1 C1 -35.7(9) . . . 7_556 ?
C4A C3A C1 C2 139.7(5) . . . . ?
C4A C5A C6A C9A -178.7(12) . . . . ?
C4A C5A C6A C7A 0.0 . . . . ?
C5A C6A C7A C8A 0.0 . . . . ?
C6A C7A C8A C3A 0.0 . . . . ?
C8A C3A C4A C5A 0.0 . . . . ?
C8A C3A C1 C1 141.0(6) . . . 7_556 ?
C8A C3A C1 C2 -43.6(9) . . . . ?
O2B C9B C6B C5B 3.6(16) . . . . ?
O2B C9B C6B C7B -169.6(10) . . . . ?
O3B C9B C6B C5B -173.9(10) . . . . ?
O3B C9B C6B C7B 12.9(14) . . . . ?
C9B C6B C7B C8B 173.5(13) . . . . ?
C3B C4B C5B C6B 0.0 . . . . ?
C3B C1 C2 N1 174.0(6) . . . . ?
C4B C3B C8B C7B 0.0 . . . . ?
C4B C3B C1 C1 -59.2(8) . . . 7_556 ?
C4B C3B C1 C2 127.8(6) . . . . ?
C4B C5B C6B C9B -172.8(14) . . . . ?
C4B C5B C6B C7B 0.0 . . . . ?
C5B C6B C7B C8B 0.0 . . . . ?
C6B C7B C8B C3B 0.0 . . . . ?
C8B C3B C4B C5B 0.0 . . . . ?
C8B C3B C1 C1 122.4(8) . . . 7_556 ?
C8B C3B C1 C2 -50.7(11) . . . . ?
O4A C16A C13A C12A -2.9(18) . . . . ?
O4A C16A C13A C14A 170.6(12) . . . . ?
O5A C16A C13A C12A 165.0(12) . . . . ?
O5A C16A C13A C14A -21.4(17) . . . . ?
C16A C13A C14A C15A -173.7(13) . . . . ?
C10A C11A C12A C13A 0.0 . . . . ?
C10A C2 N1 C2 177.4(8) . . . 7_556 ?
C10A C2 N1 C17 -2.6(8) . . . . ?
C11A C10A C15A C14A 0.0 . . . . ?
C11A C10A C2 C1 -56.3(13) . . . . ?
C11A C10A C2 N1 126.9(8) . . . . ?
C11A C12A C13A C16A 173.3(14) . . . . ?
C11A C12A C13A C14A 0.0 . . . . ?
C12A C13A C14A C15A 0.0 . . . . ?
C13A C14A C15A C10A 0.0 . . . . ?
C15A C10A C11A C12A 0.0 . . . . ?
C15A C10A C2 C1 125.2(7) . . . . ?
C15A C10A C2 N1 -51.6(10) . . . . ?
O4B C16B C13B C12B -0.9(17) . . . . ?
O4B C16B C13B C14B 175.5(12) . . . . ?
O5B C16B C13B C12B 176.1(11) . . . . ?
O5B C16B C13B C14B -7.6(17) . . . . ?
C16B C13B C14B C15B -176.2(14) . . . . ?
C10B C11B C12B C13B 0.0 . . . . ?
C10B C2 N1 C2 -178.9(8) . . . 7_556 ?
C10B C2 N1 C17 1.1(8) . . . . ?
C11B C10B C15B C14B 0.0 . . . . ?
C11B C10B C2 C1 -62.6(13) . . . . ?
C11B C10B C2 N1 116.2(8) . . . . ?
C11B C12B C13B C16B 176.6(13) . . . . ?
C11B C12B C13B C14B 0.0 . . . . ?
C12B C13B C14B C15B 0.0 . . . . ?
C13B C14B C15B C10B 0.0 . . . . ?
C15B C10B C11B C12B 0.0 . . . . ?
C15B C10B C2 C1 115.7(8) . . . . ?
C15B C10B C2 N1 -65.5(11) . . . . ?
C1 C3A C4A C5A 176.6(10) . . . . ?
C1 C3A C8A C7A -176.8(9) . . . . ?
C1 C3B C4B C5B -178.5(10) . . . . ?
C1 C3B C8B C7B 178.4(11) . . . . ?
C1 C1 C2 C10A -177.5(8) 7_556 . . . ?
C1 C1 C2 C10B 178.6(9) 7_556 . . . ?
C1 C1 C2 N1 -0.3(3) 7_556 . . . ?
C1 C2 N1 C2 0.12(13) . . . 7_556 ?
C1 C2 N1 C17 -179.88(13) . . . . ?
C2 C10A C11A C12A -178.5(13) . . . . ?
C2 C10A C15A C14A 178.6(12) . . . . ?
C2 C10B C11B C12B 178.4(13) . . . . ?
C2 C10B C15B C14B -178.3(14) . . . . ?
C2 N1 C17 C18 -57.8(2) 7_556 . . . ?
C2 N1 C17 C18 122.2(2) 7_556 . . 7_556 ?
C2 N1 C17 C18 122.2(2) . . . . ?
C2 N1 C17 C18 -57.8(2) . . . 7_556 ?
N1 C17 C18 C19 179.5(2) . . . . ?
C17 C18 C19 C20 1.1(4) . . . . ?
C18 C17 C18 C19 -0.5(2) 7_556 . . . ?
C18 C19 C20 C19 -0.5(2) . . . 7_556 ?
C18 C19 C20 C21 179.5(2) . . . . ?
C19 C20 C21 O1 -3.48(17) . . . 7_556 ?
C19 C20 C21 O1 176.52(17) 7_556 . . 7_556 ?
C19 C20 C21 O1 176.52(17) . . . . ?
C19 C20 C21 O1 -3.48(17) 7_556 . . . ?

loop_
_platon_squeeze_void_nr
_platon_squeeze_void_average_x
_platon_squeeze_void_average_y
_platon_squeeze_void_average_z
_platon_squeeze_void_volume
_platon_squeeze_void_count_electrons
_platon_squeeze_void_content
1 0.250 0.250 0.245 1165 290 ' '
2 0.250 0.750 0.277 1382 219 ' '
3 0.750 0.750 0.751 1165 290 ' '
4 0.750 0.250 0.717 1382 219 ' '
